data_4028964
loop_
_publ_author_name
'Node, Manabu'
'Ozeki, Minoru'
'Planas, Lo\"ic'
'Nakano, Masashi'
'Takita, Hirofumi'
'Mori, Daisuke'
'Tamatani, Shinji'
'Kajimoto, Tetsuya'

_publ_section_title
;
 Efficient Asymmetric Synthesis ofabeo-Abietane-Type Diterpenoids by Using
 the Intramolecular Heck Reaction
;
_journal_coden_ASTM JOCEAH
_journal_issue 1
_journal_name_full 'Journal of Organic Chemistry'
_journal_page_first 190
_journal_page_last 196
_journal_paper_doi 10.1021/jo901972b
_journal_volume 75
_journal_year 2010
_chemical_absolute_configuration 'CHOOSE rm ad rmad syn or unk'
_chemical_formula_sum 'C22 H29 Br O2'
_chemical_formula_weight 405.37
_space_group_IT_number 1
_symmetry_cell_setting triclinic
_symmetry_Int_Tables_number 1
_symmetry_space_group_name_Hall 'P 1'
_symmetry_space_group_name_H-M 'P 1'
_cell_angle_alpha 100.87(6)
_cell_angle_beta 101.46(6)
_cell_angle_gamma 71.47(8)
_cell_formula_units_Z 2
_cell_length_a 10.700(11)
_cell_length_b 12.304(12)
_cell_length_c 8.209(5)
_cell_measurement_reflns_used 17
_cell_measurement_temperature 133.1
_cell_measurement_theta_max 12.1
_cell_measurement_theta_min 11.1
_cell_volume 995.1(16)
_computing_cell_refinement WinAFC
_computing_data_collection WinAFC
_computing_data_reduction CrystalStructure
_computing_publication_material 'CrystalStructure 3.8'
_computing_structure_refinement CRYSTALS
_computing_structure_solution SHELXS97
_diffrn_measured_fraction_theta_full 0.999
_diffrn_measured_fraction_theta_max 0.999
_diffrn_measurement_device_type 'Rigaku AFC7R'
_diffrn_measurement_method \w-2\q
_diffrn_radiation_type 'Mo K\a'
_diffrn_radiation_wavelength 0.71069
_diffrn_reflns_av_R_equivalents 0.102
_diffrn_reflns_limit_h_max 13
_diffrn_reflns_limit_h_min -13
_diffrn_reflns_limit_k_max 15
_diffrn_reflns_limit_k_min -15
_diffrn_reflns_limit_l_max 10
_diffrn_reflns_limit_l_min -10
_diffrn_reflns_number 9586
_diffrn_reflns_theta_full 27.50
_diffrn_reflns_theta_max 27.50
_diffrn_standards_decay_% 0.00
_diffrn_standards_interval_count 0
_diffrn_standards_number 3
_exptl_absorpt_coefficient_mu 2.084
_exptl_absorpt_correction_T_max 0.864
_exptl_absorpt_correction_T_min 0.733
_exptl_absorpt_correction_type psi-scan
_exptl_absorpt_process_details '(North, Phillips & Mathews, 1968)'
_exptl_crystal_colour colorless
_exptl_crystal_density_diffrn 1.353
_exptl_crystal_density_method 'not measured'
_exptl_crystal_description prismatic
_exptl_crystal_F_000 424.00
_exptl_crystal_size_max 0.15
_exptl_crystal_size_mid 0.15
_exptl_crystal_size_min 0.07
_refine_diff_density_max 2.12
_refine_diff_density_min -6.19
_refine_ls_abs_structure_details 'Flack, H. D. (1983), Acta Cryst. A39, 876-881.  4578 Friedel Pairs'
_refine_ls_abs_structure_Flack 0.05(3)
_refine_ls_extinction_method none
_refine_ls_goodness_of_fit_ref 2.708
_refine_ls_hydrogen_treatment mixed
_refine_ls_number_parameters 516
_refine_ls_number_reflns 6257
_refine_ls_R_factor_gt 0.0952
_refine_ls_shift/su_max 1.4468
_refine_ls_structure_factor_coef Fsqd
_refine_ls_weighting_details 'w = 1/[0.0010Fo^2^ + 3.0000\s(Fo^2^) + 0.5000]/(4Fo^2^)'
_refine_ls_weighting_scheme calc
_refine_ls_wR_factor_ref 0.1294
_reflns_number_gt 6253
_reflns_number_total 9156
_reflns_threshold_expression F^2^>2.0\s(F^2^)
_cod_duplicate_entry 4025126
_cod_data_source_file jo901972bsup1.cif
_cod_data_source_block '_ST-357'
_cod_original_cell_volume 995.0(15)
_cod_original_formula_sum 'C44 H58 Br2 O4 '
_cod_database_code 4028964

loop_
_symmetry_equiv_pos_site_id
_symmetry_equiv_pos_as_xyz
1 +X,+Y,+Z

loop_
_atom_site_label
_atom_site_type_symbol
_atom_site_fract_x
_atom_site_fract_y
_atom_site_fract_z
_atom_site_U_iso_or_equiv
_atom_site_adp_type
_atom_site_occupancy
_atom_site_symmetry_multiplicity
_atom_site_calc_flag
_atom_site_refinement_flags
Br(1) Br -0.8275(3) -0.5410(2) -0.4170(4) 0.0230(6) Uani 1.00 1 d .
Br(2) Br -1.6807(3) -0.2567(2) 0.9001(4) 0.0284(7) Uani 1.00 1 d .
O(1) O -1.3536(17) -0.3234(13) 0.447(2) 0.026(3) Uani 1.00 1 d .
O(2) O -1.3179(16) -0.1453(12) 0.527(2) 0.022(3) Uani 1.00 1 d .
O(3) O -1.1476(15) -0.4998(13) 0.0305(19) 0.021(3) Uani 1.00 1 d .
O(4) O -1.1774(15) -0.6835(11) -0.0573(18) 0.020(3) Uani 1.00 1 d .
C(1) C -1.5650(18) -0.218(2) 0.789(2) 0.028(5) Uani 1.00 1 d .
C(2) C -1.5449(18) -0.1058(18) 0.836(2) 0.016(4) Uani 1.00 1 d .
C(3) C -1.461(2) -0.078(2) 0.750(3) 0.025(5) Uani 1.00 1 d .
C(4) C -1.405(2) -0.151(2) 0.624(2) 0.018(4) Uani 1.00 1 d .
C(5) C -1.4238(19) -0.2646(16) 0.575(2) 0.012(3) Uani 1.00 1 d .
C(6) C -1.5059(14) -0.2979(17) 0.654(2) 0.015(4) Uani 1.00 1 d .
C(7) C -1.596(2) -0.014(2) 0.955(3) 0.026(5) Uani 1.00 1 d .
C(8) C -1.5416(17) 0.0752(17) 0.957(2) 0.016(4) Uani 1.00 1 d .
C(9) C -1.4450(16) 0.0384(17) 0.829(2) 0.017(4) Uani 1.00 1 d .
C(10) C -1.298(2) -0.2454(13) 0.392(2) 0.018(4) Uani 1.00 1 d .
C(11) C -1.3856(19) -0.2004(15) 0.236(2) 0.022(4) Uani 1.00 1 d .
C(12) C -1.158(2) -0.300(2) 0.384(3) 0.044(7) Uani 1.00 1 d .
C(13) C -1.1947(17) -0.5874(12) 0.075(2) 0.011(3) Uani 1.00 1 d .
C(14) C -1.087(2) -0.666(2) -0.147(3) 0.021(5) Uani 1.00 1 d .
C(15) C -1.072(2) -0.5590(17) -0.099(2) 0.016(4) Uani 1.00 1 d .
C(16) C -0.994(2) -0.5104(14) -0.170(2) 0.022(5) Uani 1.00 1 d .
C(17) C -0.942(2) -0.582(2) -0.295(2) 0.031(6) Uani 1.00 1 d .
C(18) C -0.947(2) -0.6975(19) -0.349(2) 0.020(5) Uani 1.00 1 d .
C(19) C -1.0304(19) -0.7382(17) -0.274(2) 0.011(4) Uani 1.00 1 d .
C(20) C -1.0251(15) -0.8610(14) -0.349(2) 0.010(3) Uani 1.00 1 d .
C(21) C -0.9325(17) -0.8847(16) -0.483(2) 0.015(3) Uani 1.00 1 d .
C(22) C -0.894(2) -0.7932(18) -0.481(2) 0.016(4) Uani 1.00 1 d .
C(23) C -0.984(2) -0.3898(19) -0.105(2) 0.037(6) Uani 1.00 1 d .
C(24) C -0.890(2) -0.391(2) 0.065(3) 0.036(6) Uani 1.00 1 d .
C(25) C -1.109(2) -0.2990(16) -0.096(3) 0.035(5) Uani 1.00 1 d .
C(26) C -1.5249(15) -0.421(2) 0.600(2) 0.023(5) Uani 1.00 1 d .
C(27) C -1.392(2) -0.5160(18) 0.594(2) 0.025(4) Uani 1.00 1 d .
C(28) C -1.614(2) -0.428(2) 0.427(3) 0.040(6) Uani 1.00 1 d .
C(29) C -1.109(2) -0.6335(17) 0.236(2) 0.042(6) Uani 1.00 1 d .
C(30) C -1.346(2) -0.529(2) 0.091(2) 0.027(4) Uani 1.00 1 d .
C(31) C -0.8361(15) -1.1037(14) -0.530(2) 0.032(4) Uani 1.00 1 d .
C(32) C -0.8412(17) -0.9886(16) -0.746(2) 0.033(4) Uani 1.00 1 d .
C(33) C -1.054(2) -1.0011(16) -0.694(2) 0.024(5) Uani 1.00 1 d .
C(34) C -0.9127(19) -0.9948(19) -0.606(2) 0.023(4) Uani 1.00 1 d .
C(35) C -1.4945(18) 0.1289(18) 0.710(2) 0.024(4) Uani 1.00 1 d .
C(36) C -1.5134(15) 0.2531(13) 0.7999(19) 0.026(3) Uani 1.00 1 d .
C(37) C -1.6068(13) 0.2828(12) 0.9298(19) 0.023(3) Uani 1.00 1 d .
C(38) C -1.5758(19) 0.1949(16) 1.057(2) 0.016(4) Uani 1.00 1 d .
C(39) C -1.3000(16) 0.0279(16) 0.902(2) 0.026(4) Uani 1.00 1 d .
C(40) C -1.6995(17) 0.2214(14) 1.142(2) 0.033(4) Uani 1.00 1 d .
C(41) C -1.457(2) 0.212(2) 1.187(3) 0.043(7) Uani 1.00 1 d .
C(42) C -1.1643(16) -0.8659(17) -0.444(2) 0.025(4) Uani 1.00 1 d .
C(43) C -1.1510(14) -0.9835(13) -0.5595(18) 0.023(3) Uani 1.00 1 d .
C(44) C -0.9754(16) -0.9404(16) -0.208(2) 0.017(3) Uani 1.00 1 d .
H(1) H -1.66(2) -0.027(19) 1.00(2) -0.07(7) Uiso 1.00 1 c .
H(2) H -0.806(13) -0.800(11) -0.556(16) 0.05(3) Uiso 1.00 1 c .
H(3) H -1.3552 -0.2505 0.1393 0.028 Uiso 1.00 1 c R
H(4) H -1.3812 -0.1250 0.2317 0.028 Uiso 1.00 1 c R
H(5) H -1.4752 -0.1972 0.2376 0.028 Uiso 1.00 1 c R
H(6) H -1.1071 -0.2823 0.4886 0.056 Uiso 1.00 1 c R
H(7) H -1.1325 -0.2720 0.2986 0.056 Uiso 1.00 1 c R
H(8) H -1.1413 -0.3815 0.3580 0.056 Uiso 1.00 1 c R
H(9) H -0.9409 -0.3766 0.1537 0.048 Uiso 1.00 1 c R
H(10) H -0.8468 -0.3329 0.0781 0.048 Uiso 1.00 1 c R
H(11) H -0.8252 -0.4646 0.0679 0.048 Uiso 1.00 1 c R
H(12) H -1.1373 -0.2676 -0.1991 0.038 Uiso 1.00 1 c R
H(13) H -1.0963 -0.2398 -0.0073 0.038 Uiso 1.00 1 c R
H(14) H -1.1744 -0.3297 -0.0761 0.038 Uiso 1.00 1 c R
H(15) H -1.3672 -0.5288 0.4859 0.032 Uiso 1.00 1 c R
H(16) H -1.4009 -0.5854 0.6188 0.032 Uiso 1.00 1 c R
H(17) H -1.3252 -0.4928 0.6754 0.032 Uiso 1.00 1 c R
H(18) H -1.7043 -0.4066 0.4424 0.050 Uiso 1.00 1 c R
H(19) H -1.5887 -0.5043 0.3699 0.050 Uiso 1.00 1 c R
H(20) H -1.6024 -0.3760 0.3620 0.050 Uiso 1.00 1 c R
H(21) H -1.0359 -0.6979 0.2066 0.053 Uiso 1.00 1 c R
H(22) H -1.1612 -0.6566 0.2958 0.053 Uiso 1.00 1 c R
H(23) H -1.0756 -0.5743 0.3046 0.053 Uiso 1.00 1 c R
H(24) H -1.3543 -0.4937 0.2035 0.036 Uiso 1.00 1 c R
H(25) H -1.3917 -0.5865 0.0628 0.036 Uiso 1.00 1 c R
H(26) H -1.3831 -0.4725 0.0175 0.036 Uiso 1.00 1 c R
H(27) H -0.7436 -1.1189 -0.5317 0.038 Uiso 1.00 1 c R
H(28) H -0.8652 -1.1668 -0.5920 0.038 Uiso 1.00 1 c R
H(29) H -0.8513 -1.0940 -0.4169 0.038 Uiso 1.00 1 c R
H(30) H -0.9051 -0.9565 -0.8357 0.041 Uiso 1.00 1 c R
H(31) H -0.7900 -1.0641 -0.7855 0.041 Uiso 1.00 1 c R
H(32) H -0.7840 -0.9411 -0.7040 0.041 Uiso 1.00 1 c R
H(33) H -1.2845 0.0139 1.0152 0.032 Uiso 1.00 1 c R
H(34) H -1.2816 0.0979 0.8978 0.032 Uiso 1.00 1 c R
H(35) H -1.2435 -0.0343 0.8387 0.032 Uiso 1.00 1 c R
H(36) H -1.7768 0.2558 1.0681 0.040 Uiso 1.00 1 c R
H(37) H -1.6919 0.2733 1.2422 0.040 Uiso 1.00 1 c R
H(38) H -1.7067 0.1517 1.1674 0.040 Uiso 1.00 1 c R
H(39) H -1.4607 0.1880 1.2894 0.059 Uiso 1.00 1 c R
H(40) H -1.4599 0.2909 1.2061 0.059 Uiso 1.00 1 c R
H(41) H -1.3763 0.1663 1.1468 0.059 Uiso 1.00 1 c R
H(42) H -0.8810 -0.9699 -0.1954 0.019 Uiso 1.00 1 c R
H(43) H -1.0133 -1.0029 -0.2372 0.019 Uiso 1.00 1 c R
H(44) H -1.0014 -0.8968 -0.1054 0.019 Uiso 1.00 1 c R
H(45) H -1.4316 0.1133 0.6357 0.031 Uiso 1.00 1 c R
H(46) H -1.5777 0.1234 0.6481 0.031 Uiso 1.00 1 c R
H(47) H -1.4291 0.2611 0.8544 0.033 Uiso 1.00 1 c R
H(48) H -1.5496 0.3053 0.7190 0.033 Uiso 1.00 1 c R
H(49) H -1.6037 0.3555 0.9923 0.025 Uiso 1.00 1 c R
H(50) H -1.6943 0.2891 0.8714 0.025 Uiso 1.00 1 c R
H(51) H -1.0904 -0.9421 -0.7647 0.026 Uiso 1.00 1 c R
H(52) H -1.0456 -1.0745 -0.7604 0.026 Uiso 1.00 1 c R
H(53) H -1.2218 -0.8582 -0.3654 0.032 Uiso 1.00 1 c R
H(54) H -1.2006 -0.8045 -0.5104 0.032 Uiso 1.00 1 c R
H(55) H -1.2366 -0.9854 -0.6174 0.028 Uiso 1.00 1 c R
H(56) H -1.1160 -1.0445 -0.4923 0.028 Uiso 1.00 1 c R
H(57) H -1.5690 -0.4348 0.6798 0.030 Uiso 1.00 1 c R
H(58) H -0.9404 -0.3714 -0.1821 0.054 Uiso 1.00 1 c R

loop_
_atom_site_aniso_label
_atom_site_aniso_U_11
_atom_site_aniso_U_22
_atom_site_aniso_U_33
_atom_site_aniso_U_12
_atom_site_aniso_U_13
_atom_site_aniso_U_23
Br(1) 0.0253(12) 0.0252(11) 0.0245(13) -0.0143(10) 0.0066(10) 0.0027(10)
Br(2) 0.0314(13) 0.0359(13) 0.0282(15) -0.0217(11) 0.0165(11) -0.0045(11)
O(1) 0.040(8) 0.025(7) 0.022(7) -0.020(6) 0.015(6) -0.003(5)
O(2) 0.032(6) 0.016(6) 0.025(7) -0.015(5) 0.015(5) -0.006(5)
O(3) 0.022(6) 0.031(7) 0.015(6) -0.012(5) 0.010(5) -0.003(5)
O(4) 0.034(6) 0.019(6) 0.014(5) -0.020(5) 0.015(5) -0.013(4)
C(1) 0.021(8) 0.061(14) 0.008(7) -0.027(9) 0.017(6) -0.029(8)
C(2) -0.000(6) 0.028(11) 0.022(10) -0.006(6) -0.004(6) 0.012(8)
C(3) 0.013(8) 0.039(13) 0.026(12) -0.013(8) 0.003(8) -0.000(9)
C(4) 0.009(7) 0.031(11) 0.012(9) -0.002(7) 0.005(6) 0.002(7)
C(5) 0.012(7) 0.014(8) 0.005(7) -0.003(6) -0.002(6) -0.002(6)
C(6) -0.007(5) 0.039(10) 0.011(8) 0.003(6) 0.000(5) 0.009(7)
C(7) 0.023(9) 0.037(12) 0.030(12) -0.019(9) -0.000(8) 0.018(9)
C(8) 0.010(7) 0.021(9) 0.017(7) -0.005(6) 0.009(6) -0.004(6)
C(9) 0.007(7) 0.030(10) 0.016(7) -0.006(6) 0.002(6) 0.006(6)
C(10) 0.039(9) 0.002(7) 0.016(7) -0.009(7) 0.016(6) -0.012(6)
C(11) 0.035(9) 0.019(9) 0.017(8) -0.021(7) -0.007(6) 0.002(6)
C(12) 0.032(11) 0.055(15) 0.052(16) -0.019(10) 0.009(10) 0.014(12)
C(13) 0.021(7) -0.010(6) 0.016(7) 0.003(5) 0.009(5) -0.011(5)
C(14) 0.020(9) 0.030(10) 0.017(10) -0.013(8) 0.004(7) 0.003(8)
C(15) 0.020(8) 0.011(8) 0.019(9) -0.006(6) 0.008(7) -0.000(6)
C(16) 0.052(13) -0.004(6) 0.025(12) -0.023(7) 0.004(10) -0.014(7)
C(17) 0.005(9) 0.070(15) 0.029(11) -0.009(9) -0.014(8) 0.052(11)
C(18) 0.033(11) 0.022(10) 0.005(9) -0.013(8) 0.007(7) -0.010(7)
C(19) 0.015(8) 0.015(8) 0.003(7) -0.008(6) 0.003(6) -0.003(6)
C(20) 0.007(7) 0.005(6) 0.015(7) 0.001(5) 0.003(5) -0.006(5)
C(21) 0.011(7) 0.016(8) 0.015(7) 0.003(6) 0.009(6) 0.002(6)
C(22) 0.027(10) 0.020(9) 0.001(8) -0.009(7) 0.012(7) -0.014(6)
C(23) 0.083(16) 0.039(11) 0.012(9) -0.057(11) -0.003(9) 0.002(7)
C(24) 0.051(14) 0.035(11) 0.032(12) -0.042(11) -0.005(10) -0.010(9)
C(25) 0.043(12) 0.002(7) 0.051(15) -0.005(8) 0.004(10) -0.010(8)
C(26) -0.002(6) 0.051(13) 0.026(10) -0.009(7) 0.010(6) 0.006(9)
C(27) 0.022(9) 0.034(10) 0.025(9) -0.007(8) 0.002(7) 0.022(8)
C(28) 0.018(9) 0.075(19) 0.031(12) -0.022(11) -0.004(8) 0.012(12)
C(29) 0.088(17) 0.019(10) 0.025(10) -0.032(10) 0.004(9) -0.005(7)
C(30) 0.034(10) 0.047(11) 0.010(7) -0.029(8) 0.013(6) -0.017(7)
C(31) 0.024(7) 0.034(9) 0.037(9) -0.005(7) 0.002(6) 0.007(7)
C(32) 0.032(9) 0.047(11) 0.023(8) -0.021(8) 0.005(7) -0.004(7)
C(33) 0.036(12) 0.007(8) 0.022(11) -0.004(8) -0.006(9) 0.001(7)
C(34) 0.021(8) 0.037(10) 0.015(8) -0.014(7) 0.002(6) 0.004(7)
C(35) 0.018(8) 0.038(10) 0.021(8) -0.016(8) -0.012(6) 0.014(7)
C(36) 0.025(7) 0.027(8) 0.029(7) -0.009(6) 0.005(6) 0.008(6)
C(37) 0.014(6) 0.012(6) 0.037(8) 0.000(5) -0.004(5) 0.005(6)
C(38) 0.020(7) 0.008(7) 0.023(9) -0.007(6) 0.012(6) -0.006(6)
C(39) 0.015(8) 0.039(11) 0.027(9) -0.017(7) 0.000(6) -0.001(7)
C(40) 0.040(10) 0.022(8) 0.036(9) -0.008(7) 0.017(8) -0.010(7)
C(41) 0.045(14) 0.073(18) 0.030(13) -0.051(13) -0.009(11) 0.008(12)
C(42) 0.019(8) 0.040(11) 0.022(8) -0.014(7) 0.000(6) 0.009(7)
C(43) 0.019(6) 0.025(8) 0.026(7) -0.013(6) -0.005(5) 0.002(6)
C(44) 0.013(8) 0.021(8) 0.014(7) 0.001(6) -0.003(6) 0.011(6)

loop_
_atom_type_symbol
_atom_type_description
_atom_type_scat_dispersion_real
_atom_type_scat_dispersion_imag
_atom_type_scat_source
C C 0.003 0.002
;
International Tables for Crystallography
(1992, Vol. C, Tables 4.2.6.8 and 6.1.1.4)
;
H H 0.000 0.000
;
International Tables for Crystallography
(1992, Vol. C, Table 6.1.1.4)
;
O O 0.011 0.006
;
International Tables for Crystallography
(1992, Vol. C, Tables 4.2.6.8 and 6.1.1.4)
;
Br Br -0.290 2.459
;
International Tables for Crystallography
(1992, Vol. C, Tables 4.2.6.8 and 6.1.1.4)
;

loop_
_geom_angle_atom_site_label_1
_geom_angle_atom_site_label_2
_geom_angle_atom_site_label_3
_geom_angle
_geom_angle_publ_flag
C(5) O(1) C(10) 108.7(15) yes
C(4) O(2) C(10) 110.4(18) yes
C(13) O(3) C(15) 104.2(15) yes
C(13) O(4) C(14) 103.9(16) yes
Br(2) C(1) C(2) 118.3(14) yes
Br(2) C(1) C(6) 119.8(18) yes
C(2) C(1) C(6) 122(2) yes
C(1) C(2) C(3) 117.5(18) yes
C(1) C(2) C(7) 131(2) yes
C(3) C(2) C(7) 111(2) yes
C(2) C(3) C(4) 122(2) yes
C(2) C(3) C(9) 108.5(19) yes
C(4) C(3) C(9) 129(2) yes
O(2) C(4) C(3) 133(2) yes
O(2) C(4) C(5) 105.8(17) yes
C(3) C(4) C(5) 121(2) yes
O(1) C(5) C(4) 110(2) yes
O(1) C(5) C(6) 129.8(19) yes
C(4) C(5) C(6) 120.0(17) yes
C(1) C(6) C(5) 117.5(19) yes
C(1) C(6) C(26) 123.1(19) yes
C(5) C(6) C(26) 119.3(15) yes
C(2) C(7) C(8) 109(2) yes
C(7) C(8) C(9) 109.5(17) yes
C(7) C(8) C(38) 128(2) yes
C(9) C(8) C(38) 123(2) yes
C(3) C(9) C(8) 101.8(19) yes
C(3) C(9) C(35) 113.6(17) yes
C(3) C(9) C(39) 110.6(14) yes
C(8) C(9) C(35) 106.1(14) yes
C(8) C(9) C(39) 115.3(15) yes
C(35) C(9) C(39) 109.3(18) yes
O(1) C(10) O(2) 102.9(16) yes
O(1) C(10) C(11) 109.4(17) yes
O(1) C(10) C(12) 109.6(17) yes
O(2) C(10) C(11) 105.9(12) yes
O(2) C(10) C(12) 110.7(17) yes
C(11) C(10) C(12) 117(2) yes
O(3) C(13) O(4) 107.9(16) yes
O(3) C(13) C(29) 110.3(16) yes
O(3) C(13) C(30) 106.3(14) yes
O(4) C(13) C(29) 106.9(12) yes
O(4) C(13) C(30) 111.2(15) yes
C(29) C(13) C(30) 114.0(18) yes
O(4) C(14) C(15) 110.9(19) yes
O(4) C(14) C(19) 127(2) yes
C(15) C(14) C(19) 122(2) yes
O(3) C(15) C(14) 110(2) yes
O(3) C(15) C(16) 124.1(18) yes
C(14) C(15) C(16) 126(2) yes
C(15) C(16) C(17) 111(2) yes
C(15) C(16) C(23) 121.1(19) yes
C(17) C(16) C(23) 128(2) yes
Br(1) C(17) C(16) 121(2) yes
Br(1) C(17) C(18) 111.8(16) yes
C(16) C(17) C(18) 127(2) yes
C(17) C(18) C(19) 118.0(19) yes
C(17) C(18) C(22) 137(2) yes
C(19) C(18) C(22) 105(2) yes
C(14) C(19) C(18) 116(2) yes
C(14) C(19) C(20) 134(2) yes
C(18) C(19) C(20) 110.3(16) yes
C(19) C(20) C(21) 101.8(16) yes
C(19) C(20) C(42) 109.9(13) yes
C(19) C(20) C(44) 109.6(14) yes
C(21) C(20) C(42) 107.1(14) yes
C(21) C(20) C(44) 116.2(12) yes
C(42) C(20) C(44) 111.6(16) yes
C(20) C(21) C(22) 110.0(16) yes
C(20) C(21) C(34) 120.2(19) yes
C(22) C(21) C(34) 129(2) yes
C(18) C(22) C(21) 113(2) yes
C(16) C(23) C(24) 109.4(18) yes
C(16) C(23) C(25) 116(2) yes
C(24) C(23) C(25) 111.6(18) yes
C(6) C(26) C(27) 112.3(16) yes
C(6) C(26) C(28) 110.8(19) yes
C(27) C(26) C(28) 109.7(17) yes
C(34) C(33) C(43) 111.2(16) yes
C(21) C(34) C(31) 114.6(15) yes
C(21) C(34) C(32) 111(2) yes
C(21) C(34) C(33) 107.0(14) yes
C(31) C(34) C(32) 108.0(14) yes
C(31) C(34) C(33) 110.8(19) yes
C(32) C(34) C(33) 105.3(16) yes
C(9) C(35) C(36) 113.5(15) yes
C(35) C(36) C(37) 111.8(16) yes
C(36) C(37) C(38) 116.3(11) yes
C(8) C(38) C(37) 106.8(15) yes
C(8) C(38) C(40) 112.8(18) yes
C(8) C(38) C(41) 110.9(15) yes
C(37) C(38) C(40) 107.8(13) yes
C(37) C(38) C(41) 108.2(19) yes
C(40) C(38) C(41) 110.2(17) yes
C(20) C(42) C(43) 109.7(12) yes
C(33) C(43) C(42) 111.3(15) yes
C(2) C(7) H(1) 111(14) no
C(8) C(7) H(1) 139(15) no
C(10) C(11) H(3) 109.5(17) no
C(10) C(11) H(4) 109.4(19) no
C(10) C(11) H(5) 110(2) no
H(3) C(11) H(4) 109(2) no
H(3) C(11) H(5) 109(2) no
H(4) C(11) H(5) 109(2) no
C(10) C(12) H(6) 109(2) no
C(10) C(12) H(7) 109(2) no
C(10) C(12) H(8) 110(3) no
H(6) C(12) H(7) 109(4) no
H(6) C(12) H(8) 109(3) no
H(7) C(12) H(8) 109(3) no
C(18) C(22) H(2) 126(6) no
C(21) C(22) H(2) 120(6) no
C(16) C(23) H(58) 106.2 no
C(24) C(23) H(58) 106.3 no
C(25) C(23) H(58) 106.5 no
C(23) C(24) H(9) 109(2) no
C(23) C(24) H(10) 109(2) no
C(23) C(24) H(11) 110(2) no
H(9) C(24) H(10) 109(3) no
H(9) C(24) H(11) 109(3) no
H(10) C(24) H(11) 109(3) no
C(23) C(25) H(12) 109(2) no
C(23) C(25) H(13) 109(2) no
C(23) C(25) H(14) 110(2) no
H(12) C(25) H(13) 109(2) no
H(12) C(25) H(14) 109(3) no
H(13) C(25) H(14) 109(3) no
C(6) C(26) H(57) 108(2) no
C(27) C(26) H(57) 108(2) no
C(28) C(26) H(57) 108(2) no
C(26) C(27) H(15) 110(2) no
C(26) C(27) H(16) 109(2) no
C(26) C(27) H(17) 109(2) no
H(15) C(27) H(16) 109(2) no
H(15) C(27) H(17) 109(3) no
H(16) C(27) H(17) 109(2) no
C(26) C(28) H(18) 109(2) no
C(26) C(28) H(19) 110(2) no
C(26) C(28) H(20) 109(2) no
H(18) C(28) H(19) 109(3) no
H(18) C(28) H(20) 109(3) no
H(19) C(28) H(20) 109(3) no
C(13) C(29) H(21) 109(2) no
C(13) C(29) H(22) 109(2) no
C(13) C(29) H(23) 109(2) no
H(21) C(29) H(22) 109(3) no
H(21) C(29) H(23) 109(3) no
H(22) C(29) H(23) 109(3) no
C(13) C(30) H(24) 110(2) no
C(13) C(30) H(25) 109(2) no
C(13) C(30) H(26) 109(2) no
H(24) C(30) H(25) 109(3) no
H(24) C(30) H(26) 109(3) no
H(25) C(30) H(26) 109(3) no
C(34) C(31) H(27) 109(2) no
C(34) C(31) H(28) 109.5(17) no
C(34) C(31) H(29) 109.5(16) no
H(27) C(31) H(28) 109.5(19) no
H(27) C(31) H(29) 109(2) no
H(28) C(31) H(29) 109(2) no
C(34) C(32) H(30) 109(2) no
C(34) C(32) H(31) 110(2) no
C(34) C(32) H(32) 109.5(19) no
H(30) C(32) H(31) 109(2) no
H(30) C(32) H(32) 109(2) no
H(31) C(32) H(32) 109(2) no
C(34) C(33) H(51) 109(2) no
C(34) C(33) H(52) 109(2) no
C(43) C(33) H(51) 109(2) no
C(43) C(33) H(52) 109(2) no
H(51) C(33) H(52) 109(2) no
C(9) C(35) H(45) 108(2) no
C(9) C(35) H(46) 109(2) no
C(36) C(35) H(45) 108(2) no
C(36) C(35) H(46) 108.4(19) no
H(45) C(35) H(46) 109(2) no
C(35) C(36) H(47) 108.8(15) no
C(35) C(36) H(48) 109.0(16) no
C(37) C(36) H(47) 108.9(16) no
C(37) C(36) H(48) 108.9(15) no
H(47) C(36) H(48) 109(2) no
C(36) C(37) H(49) 107.7(18) no
C(36) C(37) H(50) 107.7(16) no
C(38) C(37) H(49) 107.8(17) no
C(38) C(37) H(50) 107.8(19) no
H(49) C(37) H(50) 109.5(16) no
C(9) C(39) H(33) 109(2) no
C(9) C(39) H(34) 109.4(18) no
C(9) C(39) H(35) 109.6(19) no
H(33) C(39) H(34) 109(2) no
H(33) C(39) H(35) 109(2) no
H(34) C(39) H(35) 109(2) no
C(38) C(40) H(36) 109(2) no
C(38) C(40) H(37) 109(2) no
C(38) C(40) H(38) 109.5(17) no
H(36) C(40) H(37) 109(2) no
H(36) C(40) H(38) 109(2) no
H(37) C(40) H(38) 109(2) no
C(38) C(41) H(39) 110(3) no
C(38) C(41) H(40) 109(2) no
C(38) C(41) H(41) 109(2) no
H(39) C(41) H(40) 109(3) no
H(39) C(41) H(41) 109(3) no
H(40) C(41) H(41) 109(4) no
C(20) C(42) H(53) 109.4(18) no
C(20) C(42) H(54) 109(2) no
C(43) C(42) H(53) 109(2) no
C(43) C(42) H(54) 109.5(18) no
H(53) C(42) H(54) 109(2) no
C(33) C(43) H(55) 109.0(17) no
C(33) C(43) H(56) 109.0(15) no
C(42) C(43) H(55) 109.0(14) no
C(42) C(43) H(56) 109.1(15) no
H(55) C(43) H(56) 109(2) no
C(20) C(44) H(42) 109(2) no
C(20) C(44) H(43) 109.5(18) no
C(20) C(44) H(44) 109.5(19) no
H(42) C(44) H(43) 109(2) no
H(42) C(44) H(44) 109(2) no
H(43) C(44) H(44) 109(2) no

loop_
_geom_bond_atom_site_label_1
_geom_bond_atom_site_label_2
_geom_bond_distance
_geom_bond_publ_flag
Br(1) C(17) 1.95(2) yes
Br(2) C(1) 1.89(2) yes
O(1) C(5) 1.37(2) yes
O(1) C(10) 1.45(3) yes
O(2) C(4) 1.36(3) yes
O(2) C(10) 1.48(2) yes
O(3) C(13) 1.46(2) yes
O(3) C(15) 1.41(2) yes
O(4) C(13) 1.44(2) yes
O(4) C(14) 1.41(3) yes
C(1) C(2) 1.43(3) yes
C(1) C(6) 1.44(2) yes
C(2) C(3) 1.40(3) yes
C(2) C(7) 1.39(2) yes
C(3) C(4) 1.33(3) yes
C(3) C(9) 1.50(3) yes
C(4) C(5) 1.45(3) yes
C(5) C(6) 1.38(3) yes
C(6) C(26) 1.56(3) yes
C(7) C(8) 1.40(3) yes
C(8) C(9) 1.53(2) yes
C(8) C(38) 1.51(2) yes
C(9) C(35) 1.52(3) yes
C(9) C(39) 1.52(2) yes
C(10) C(11) 1.51(2) yes
C(10) C(12) 1.45(3) yes
C(13) C(29) 1.54(2) yes
C(13) C(30) 1.57(2) yes
C(14) C(15) 1.35(3) yes
C(14) C(19) 1.35(2) yes
C(15) C(16) 1.43(3) yes
C(16) C(17) 1.31(3) yes
C(16) C(23) 1.51(3) yes
C(17) C(18) 1.42(3) yes
C(18) C(19) 1.43(3) yes
C(18) C(22) 1.49(2) yes
C(19) C(20) 1.51(2) yes
C(20) C(21) 1.55(2) yes
C(20) C(42) 1.55(2) yes
C(20) C(44) 1.56(2) yes
C(21) C(22) 1.31(3) yes
C(21) C(34) 1.51(2) yes
C(23) C(24) 1.55(3) yes
C(23) C(25) 1.45(3) yes
C(31) C(34) 1.51(2) yes
C(32) C(34) 1.53(3) yes
C(33) C(34) 1.55(3) yes
C(33) C(43) 1.61(3) yes
C(35) C(36) 1.54(2) yes
C(36) C(37) 1.52(2) yes
C(37) C(38) 1.56(2) yes
C(38) C(40) 1.53(2) yes
C(38) C(41) 1.53(3) yes
C(42) C(43) 1.55(2) yes
C(11) H(3) 0.95(2) no
C(11) H(4) 0.95(2) no
C(11) H(5) 0.95(3) no
C(12) H(6) 0.95(3) no
C(12) H(7) 0.95(4) no
C(12) H(8) 0.95(3) no
C(23) H(58) 0.950 no
C(24) H(9) 0.95(4) no
C(24) H(10) 0.95(4) no
C(24) H(11) 0.95(3) no
C(25) H(12) 0.95(3) no
C(25) H(13) 0.95(3) no
C(25) H(14) 0.95(4) no
C(26) H(57) 0.95(3) no
C(27) H(15) 0.95(3) no
C(27) H(16) 0.95(3) no
C(27) H(17) 0.95(3) no
C(28) H(18) 0.95(3) no
C(28) H(19) 0.95(3) no
C(28) H(20) 0.95(4) no
C(29) H(21) 0.95(3) no
C(29) H(22) 0.95(4) no
C(29) H(23) 0.95(3) no
C(30) H(24) 0.95(3) no
C(30) H(25) 0.95(4) no
C(30) H(26) 0.95(3) no
C(31) H(27) 0.95(2) no
C(31) H(28) 0.95(2) no
C(31) H(29) 0.95(2) no
C(32) H(30) 0.95(2) no
C(32) H(31) 0.95(2) no
C(32) H(32) 0.95(2) no
C(33) H(51) 0.95(3) no
C(33) H(52) 0.95(2) no
C(35) H(45) 0.95(3) no
C(35) H(46) 0.95(2) no
C(36) H(47) 0.95(2) no
C(36) H(48) 0.95(2) no
C(37) H(49) 0.95(2) no
C(37) H(50) 0.950(19) no
C(39) H(33) 0.95(2) no
C(39) H(34) 0.95(3) no
C(39) H(35) 0.95(2) no
C(40) H(36) 0.95(2) no
C(40) H(37) 0.95(2) no
C(40) H(38) 0.95(2) no
C(41) H(39) 0.95(4) no
C(41) H(40) 0.95(4) no
C(41) H(41) 0.95(3) no
C(42) H(53) 0.95(2) no
C(42) H(54) 0.95(2) no
C(43) H(55) 0.95(2) no
C(43) H(56) 0.95(2) no
C(44) H(42) 0.95(2) no
C(44) H(43) 0.95(3) no
C(44) H(44) 0.95(2) no

loop_
_geom_contact_atom_site_label_1
_geom_contact_atom_site_label_2
_geom_contact_distance
_geom_contact_site_symmetry_2
Br(1) C(28) 3.56(3) 1_654
O(1) C(27) 3.02(3) .
O(1) C(28) 3.38(3) .
O(1) C(30) 3.48(2) .
O(2) C(43) 3.31(2) 1_566
O(3) C(12) 3.42(3) .
C(5) C(27) 3.03(3) .
C(5) C(28) 3.21(3) .
C(6) C(27) 2.57(2) .
C(6) C(28) 2.56(3) .
C(7) C(11) 3.50(2) 1_556
C(11) C(7) 3.50(2) 1_554
C(12) O(3) 3.42(3) .
C(22) C(29) 3.36(2) 1_554
C(26) C(27) 1.53(2) .
C(26) C(28) 1.55(3) .
C(27) O(1) 3.02(3) .
C(27) C(5) 3.03(3) .
C(27) C(6) 2.57(2) .
C(27) C(26) 1.53(2) .
C(27) C(28) 2.52(2) .
C(28) Br(1) 3.56(3) 1_456
C(28) O(1) 3.38(3) .
C(28) C(5) 3.21(3) .
C(28) C(6) 2.56(3) .
C(28) C(26) 1.55(3) .
C(28) C(27) 2.52(2) .
C(29) C(22) 3.36(2) 1_556
C(30) O(1) 3.48(2) .
C(43) O(2) 3.31(2) 1_544
Br(1) H(2) 3.13(13) .
Br(1) H(18) 2.92(3) 1_654
Br(1) H(19) 3.55(3) 1_654
Br(1) H(23) 3.22(2) 1_554
Br(1) H(37) 3.501(17) 1_643
Br(1) H(48) 3.093(13) 1_644
Br(1) H(50) 3.261(15) 1_644
Br(1) H(57) 3.32(2) 1_654
Br(2) H(1) 2.9(2) .
Br(2) H(5) 3.299(18) 1_556
Br(2) H(10) 2.96(3) 1_456
Br(2) H(26) 3.53(2) 1_556
Br(2) H(29) 3.445(16) 1_466
Br(2) H(31) 3.282(16) 1_467
Br(2) H(58) 3.399 1_456
O(1) H(12) 3.44(2) 1_556
O(1) H(15) 2.66(3) .
O(1) H(17) 2.96(3) .
O(1) H(20) 2.86(3) .
O(1) H(24) 2.61(2) .
O(2) H(12) 2.96(2) 1_556
O(2) H(55) 2.90(2) 1_566
O(2) H(56) 2.85(2) 1_566
O(3) H(3) 3.25(2) .
O(3) H(7) 3.25(3) .
O(3) H(8) 2.80(3) .
O(3) H(17) 3.15(2) 1_554
O(4) H(16) 3.33(2) 1_554
O(4) H(17) 3.32(2) 1_554
O(4) H(34) 3.16(2) 1_544
O(4) H(47) 2.91(2) 1_544
C(1) H(1) 2.7(2) .
C(1) H(3) 3.28(2) 1_556
C(1) H(27) 3.13(2) 1_466
C(1) H(29) 3.24(2) 1_466
C(2) H(1) 1.9(2) .
C(2) H(3) 3.30(2) 1_556
C(2) H(4) 3.38(2) 1_556
C(2) H(5) 3.55(3) 1_556
C(2) H(27) 3.34(2) 1_466
C(2) H(29) 3.49(2) 1_466
C(2) H(42) 3.43(2) 1_466
C(3) H(1) 3.1(2) .
C(3) H(12) 3.51(2) 1_556
C(3) H(27) 3.53(2) 1_466
C(4) H(12) 2.98(2) 1_556
C(4) H(27) 3.52(2) 1_466
C(5) H(12) 3.25(3) 1_556
C(5) H(14) 3.53(2) 1_556
C(5) H(15) 3.08(2) .
C(5) H(17) 2.89(3) .
C(5) H(20) 2.83(3) .
C(5) H(27) 3.35(2) 1_466
C(6) H(15) 2.97(2) .
C(6) H(16) 3.33(2) .
C(6) H(17) 2.57(2) .
C(6) H(18) 2.96(3) .
C(6) H(19) 3.32(3) .
C(6) H(20) 2.55(2) .
C(6) H(27) 3.13(2) 1_466
C(7) H(1) 0.9(2) .
C(7) H(3) 3.57(2) 1_556
C(7) H(4) 3.07(2) 1_556
C(7) H(5) 3.33(3) 1_556
C(7) H(31) 3.50(3) 1_467
C(7) H(32) 3.58(3) 1_467
C(7) H(42) 2.97(2) 1_466
C(8) H(1) 2.2(2) .
C(8) H(4) 3.46(2) 1_556
C(9) H(1) 3.3(2) .
C(10) H(12) 3.47(3) 1_556
C(10) H(24) 3.33(3) .
C(10) H(55) 3.48(2) 1_566
C(10) H(56) 3.50(2) 1_566
C(11) H(1) 3.51(19) 1_554
C(11) H(14) 3.56(3) .
C(11) H(24) 3.48(3) .
C(11) H(26) 3.48(3) .
C(11) H(55) 3.42(2) 1_566
C(12) H(9) 3.08(4) .
C(12) H(12) 3.34(3) 1_556
C(12) H(23) 3.18(3) .
C(12) H(24) 3.59(4) .
C(12) H(56) 3.26(3) 1_566
C(13) H(8) 3.21(3) .
C(13) H(17) 3.56(2) 1_554
C(13) H(47) 3.60(2) 1_544
C(14) H(16) 3.46(2) 1_554
C(14) H(17) 3.06(2) 1_554
C(14) H(36) 3.37(2) 1_644
C(15) H(17) 2.93(2) 1_554
C(15) H(36) 3.45(2) 1_644
C(16) H(17) 3.47(3) 1_554
C(16) H(50) 3.37(2) 1_644
C(17) H(2) 3.24(12) .
C(17) H(23) 3.32(3) 1_554
C(17) H(50) 2.85(2) 1_644
C(18) H(2) 2.40(13) .
C(18) H(21) 3.58(3) 1_554
C(18) H(22) 3.35(3) 1_554
C(18) H(23) 3.32(3) 1_554
C(18) H(36) 3.60(2) 1_644
C(18) H(50) 2.91(2) 1_644
C(19) H(2) 3.48(15) .
C(19) H(36) 3.49(2) 1_644
C(20) H(2) 3.48(16) .
C(21) H(2) 2.17(17) .
C(21) H(21) 3.53(3) 1_554
C(21) H(22) 3.60(2) 1_554
C(22) H(2) 1.20(15) .
C(22) H(21) 2.95(3) 1_554
C(22) H(22) 3.22(2) 1_554
C(22) H(23) 3.35(2) 1_554
C(22) H(46) 3.23(2) 1_644
C(22) H(50) 3.43(2) 1_644
C(24) H(7) 3.32(3) .
C(24) H(18) 3.33(3) 1_655
C(24) H(20) 3.56(3) 1_655
C(24) H(28) 3.58(2) 1_566
C(25) H(3) 3.41(3) .
C(25) H(6) 3.46(4) 1_554
C(25) H(7) 3.25(4) .
C(25) H(35) 3.21(2) 1_554
C(26) H(15) 2.05(2) .
C(26) H(16) 2.05(2) .
C(26) H(17) 2.05(2) .
C(26) H(18) 2.07(2) .
C(26) H(19) 2.07(3) .
C(26) H(20) 2.07(3) .
C(26) H(26) 3.55(3) 1_556
C(27) H(18) 3.26(2) .
C(27) H(19) 2.49(3) .
C(27) H(20) 2.96(3) .
C(27) H(24) 3.38(3) .
C(27) H(26) 3.40(3) 1_556
C(27) H(48) 3.55(3) 1_545
C(27) H(54) 3.53(2) 1_556
C(27) H(57) 2.04(2) .
C(28) H(10) 3.51(3) 1_455
C(28) H(11) 3.39(3) 1_455
C(28) H(15) 2.52(2) .
C(28) H(16) 2.89(3) .
C(28) H(17) 3.30(2) .
C(28) H(24) 3.43(3) .
C(28) H(27) 3.58(3) 1_466
C(28) H(28) 3.48(2) 1_466
C(28) H(57) 2.05(3) .
C(29) H(2) 3.54(12) 1_556
C(29) H(8) 3.00(3) .
C(29) H(15) 3.54(3) .
C(30) H(3) 3.35(3) .
C(30) H(8) 3.47(3) .
C(30) H(15) 3.29(3) .
C(30) H(17) 3.59(3) 1_554
C(30) H(40) 3.20(4) 1_544
C(30) H(47) 3.18(3) 1_544
C(30) H(49) 3.38(3) 1_544
C(31) H(18) 3.52(3) 1_644
C(31) H(20) 3.56(2) 1_644
C(32) H(1) 3.0(2) 1_643
C(32) H(2) 2.63(14) .
C(32) H(21) 3.57(2) 1_554
C(32) H(38) 2.83(3) 1_643
C(32) H(44) 3.31(2) 1_554
C(33) H(33) 3.06(2) 1_543
C(33) H(41) 3.55(3) 1_543
C(34) H(2) 2.90(16) .
C(35) H(2) 3.55(12) 1_466
C(35) H(53) 3.16(3) 1_566
C(36) H(16) 3.31(3) 1_565
C(36) H(25) 3.03(2) 1_566
C(36) H(53) 3.42(2) 1_566
C(37) H(11) 3.39(2) 1_466
C(37) H(25) 3.12(3) 1_566
C(38) H(1) 3.1(2) .
C(39) H(12) 3.51(2) 1_556
C(39) H(13) 3.45(2) 1_556
C(39) H(43) 3.37(2) 1_566
C(39) H(51) 3.22(2) 1_567
C(39) H(52) 3.58(2) 1_567
C(39) H(53) 3.18(3) 1_566
C(40) H(1) 3.0(2) .
C(40) H(2) 3.02(15) 1_467
C(40) H(21) 3.54(3) 1_466
C(40) H(32) 3.00(3) 1_467
C(41) H(19) 3.49(3) 1_566
C(41) H(25) 3.17(4) 1_566
C(41) H(54) 3.29(2) 1_567
C(41) H(55) 3.21(2) 1_567
C(42) H(16) 3.59(2) 1_554
C(42) H(34) 3.45(3) 1_544
C(42) H(39) 3.43(2) 1_543
C(42) H(45) 3.15(3) 1_544
C(43) H(4) 3.46(2) 1_544
C(43) H(7) 3.48(3) 1_544
C(43) H(33) 3.50(2) 1_543
C(43) H(39) 3.45(2) 1_543
C(43) H(41) 3.40(2) 1_543
C(43) H(45) 3.45(2) 1_544
C(44) H(1) 3.4(2) 1_644
C(44) H(30) 3.03(2) 1_556
C(44) H(34) 3.42(2) 1_544
C(44) H(35) 3.52(3) 1_544
H(1) Br(2) 2.9(2) .
H(1) C(1) 2.7(2) .
H(1) C(2) 1.9(2) .
H(1) C(3) 3.1(2) .
H(1) C(7) 0.9(2) .
H(1) C(8) 2.2(2) .
H(1) C(9) 3.3(2) .
H(1) C(11) 3.51(19) 1_556
H(1) C(32) 3.0(2) 1_467
H(1) C(38) 3.1(2) .
H(1) C(40) 3.0(2) .
H(1) C(44) 3.4(2) 1_466
H(1) H(4) 3.22(19) 1_556
H(1) H(5) 3.1(2) 1_556
H(1) H(30) 3.0(2) 1_467
H(1) H(31) 2.6(2) 1_467
H(1) H(32) 2.9(2) 1_467
H(1) H(36) 3.3(2) .
H(1) H(38) 2.3(2) .
H(1) H(42) 2.5(2) 1_466
H(1) H(44) 3.5(2) 1_466
H(2) Br(1) 3.13(13) .
H(2) C(17) 3.24(12) .
H(2) C(18) 2.40(13) .
H(2) C(19) 3.48(15) .
H(2) C(20) 3.48(16) .
H(2) C(21) 2.17(17) .
H(2) C(22) 1.20(15) .
H(2) C(29) 3.54(12) 1_554
H(2) C(32) 2.63(14) .
H(2) C(34) 2.90(16) .
H(2) C(35) 3.55(12) 1_644
H(2) C(40) 3.02(15) 1_643
H(2) H(21) 2.92(12) 1_554
H(2) H(23) 3.49(12) 1_554
H(2) H(30) 2.96(13) .
H(2) H(31) 3.40(13) .
H(2) H(32) 1.90(13) .
H(2) H(36) 3.38(14) 1_643
H(2) H(37) 2.67(16) 1_643
H(2) H(38) 2.59(14) 1_643
H(2) H(46) 2.67(11) 1_644
H(2) H(50) 3.55(12) 1_644
H(3) O(3) 3.25(2) .
H(3) C(1) 3.28(2) 1_554
H(3) C(2) 3.30(2) 1_554
H(3) C(7) 3.57(2) 1_554
H(3) C(25) 3.41(3) .
H(3) C(30) 3.35(3) .
H(3) H(13) 3.28(3) .
H(3) H(14) 2.71(3) .
H(3) H(24) 3.13(3) .
H(3) H(26) 2.81(3) .
H(4) C(2) 3.38(2) 1_554
H(4) C(7) 3.07(2) 1_554
H(4) C(8) 3.46(2) 1_554
H(4) C(43) 3.46(2) 1_566
H(4) H(1) 3.22(19) 1_554
H(4) H(33) 3.19(3) 1_554
H(4) H(55) 2.65(2) 1_566
H(4) H(56) 3.54(2) 1_566
H(5) Br(2) 3.299(18) 1_554
H(5) C(2) 3.55(3) 1_554
H(5) C(7) 3.33(3) 1_554
H(5) H(1) 3.1(2) 1_554
H(5) H(20) 3.32(4) .
H(5) H(24) 3.44(3) .
H(5) H(26) 3.46(2) .
H(5) H(27) 3.53(2) 1_466
H(5) H(31) 3.23(2) 1_466
H(6) C(25) 3.46(4) 1_556
H(6) H(9) 3.39(4) .
H(6) H(12) 2.61(4) 1_556
H(6) H(23) 3.56(3) .
H(6) H(28) 3.54(3) 1_566
H(6) H(56) 2.87(3) 1_566
H(6) H(58) 3.106 1_556
H(7) O(3) 3.25(3) .
H(7) C(24) 3.32(3) .
H(7) C(25) 3.25(4) .
H(7) C(43) 3.48(3) 1_566
H(7) H(9) 2.45(3) .
H(7) H(13) 2.73(4) .
H(7) H(14) 3.00(3) .
H(7) H(23) 3.58(3) .
H(7) H(28) 3.40(3) 1_566
H(7) H(52) 3.01(4) 1_566
H(7) H(55) 3.32(3) 1_566
H(7) H(56) 3.03(3) 1_566
H(8) O(3) 2.80(3) .
H(8) C(13) 3.21(3) .
H(8) C(29) 3.00(3) .
H(8) C(30) 3.47(3) .
H(8) H(9) 2.99(4) .
H(8) H(22) 3.40(3) .
H(8) H(23) 2.23(3) .
H(8) H(24) 2.98(4) .
H(9) C(12) 3.08(4) .
H(9) H(6) 3.39(4) .
H(9) H(7) 2.45(3) .
H(9) H(8) 2.99(4) .
H(9) H(18) 3.08(3) 1_655
H(9) H(28) 3.21(2) 1_566
H(9) H(52) 3.50(3) 1_566
H(10) Br(2) 2.96(3) 1_654
H(10) C(28) 3.51(3) 1_655
H(10) H(18) 3.23(3) 1_655
H(10) H(20) 3.12(3) 1_655
H(10) H(28) 3.07(2) 1_566
H(10) H(31) 3.49(3) 1_566
H(10) H(52) 3.41(2) 1_566
H(11) C(28) 3.39(3) 1_655
H(11) C(37) 3.39(2) 1_644
H(11) H(18) 3.13(3) 1_655
H(11) H(19) 3.16(3) 1_655
H(11) H(20) 3.33(3) 1_655
H(11) H(36) 3.31(3) 1_644
H(11) H(37) 3.53(3) 1_644
H(11) H(49) 2.76(2) 1_644
H(11) H(50) 3.18(2) 1_644
H(12) O(1) 3.44(2) 1_554
H(12) O(2) 2.96(2) 1_554
H(12) C(3) 3.51(2) 1_554
H(12) C(4) 2.98(2) 1_554
H(12) C(5) 3.25(3) 1_554
H(12) C(10) 3.47(3) 1_554
H(12) C(12) 3.34(3) 1_554
H(12) C(39) 3.51(2) 1_554
H(12) H(6) 2.61(4) 1_554
H(12) H(33) 3.59(2) 1_554
H(12) H(35) 2.71(2) 1_554
H(13) C(39) 3.45(2) 1_554
H(13) H(3) 3.28(3) .
H(13) H(7) 2.73(4) .
H(13) H(33) 3.13(2) 1_554
H(13) H(35) 2.89(2) 1_554
H(13) H(52) 2.69(3) 1_566
H(14) C(5) 3.53(2) 1_554
H(14) C(11) 3.56(3) .
H(14) H(3) 2.71(3) .
H(14) H(7) 3.00(3) .
H(14) H(17) 3.16(3) 1_554
H(15) O(1) 2.66(3) .
H(15) C(5) 3.08(2) .
H(15) C(6) 2.97(2) .
H(15) C(26) 2.05(2) .
H(15) C(28) 2.52(2) .
H(15) C(29) 3.54(3) .
H(15) C(30) 3.29(3) .
H(15) H(16) 1.55(3) .
H(15) H(17) 1.55(2) .
H(15) H(18) 3.41(2) .
H(15) H(19) 2.32(3) .
H(15) H(20) 2.76(2) .
H(15) H(22) 2.83(3) .
H(15) H(23) 3.56(3) .
H(15) H(24) 2.47(3) .
H(15) H(25) 3.39(3) .
H(15) H(40) 3.12(3) 1_544
H(15) H(54) 3.29(2) 1_556
H(15) H(57) 2.76(2) .
H(16) O(4) 3.33(2) 1_556
H(16) C(6) 3.33(2) .
H(16) C(14) 3.46(2) 1_556
H(16) C(26) 2.05(2) .
H(16) C(28) 2.89(3) .
H(16) C(36) 3.31(3) 1_545
H(16) C(42) 3.59(2) 1_556
H(16) H(15) 1.55(3) .
H(16) H(17) 1.55(3) .
H(16) H(18) 3.50(2) .
H(16) H(19) 2.66(3) .
H(16) H(20) 3.53(3) .
H(16) H(26) 3.30(3) 1_556
H(16) H(40) 3.47(3) 1_544
H(16) H(47) 3.06(3) 1_545
H(16) H(48) 2.70(3) 1_545
H(16) H(53) 3.31(2) 1_556
H(16) H(54) 3.02(2) 1_556
H(16) H(57) 2.19(2) .
H(17) O(1) 2.96(3) .
H(17) O(3) 3.15(2) 1_556
H(17) O(4) 3.32(2) 1_556
H(17) C(5) 2.89(3) .
H(17) C(6) 2.57(2) .
H(17) C(13) 3.56(2) 1_556
H(17) C(14) 3.06(2) 1_556
H(17) C(15) 2.93(2) 1_556
H(17) C(16) 3.47(3) 1_556
H(17) C(26) 2.05(2) .
H(17) C(28) 3.30(2) .
H(17) C(30) 3.59(3) 1_556
H(17) H(14) 3.16(3) 1_556
H(17) H(15) 1.55(2) .
H(17) H(16) 1.55(3) .
H(17) H(19) 3.40(3) .
H(17) H(26) 2.94(3) 1_556
H(17) H(57) 2.48(2) .
H(18) Br(1) 2.92(3) 1_456
H(18) C(6) 2.96(3) .
H(18) C(24) 3.33(3) 1_455
H(18) C(26) 2.07(2) .
H(18) C(27) 3.26(2) .
H(18) C(31) 3.52(3) 1_466
H(18) H(9) 3.08(3) 1_455
H(18) H(10) 3.23(3) 1_455
H(18) H(11) 3.13(3) 1_455
H(18) H(15) 3.41(2) .
H(18) H(16) 3.50(2) .
H(18) H(19) 1.55(3) .
H(18) H(20) 1.55(4) .
H(18) H(27) 3.40(3) 1_466
H(18) H(28) 2.94(3) 1_466
H(18) H(57) 2.20(3) .
H(19) Br(1) 3.55(3) 1_456
H(19) C(6) 3.32(3) .
H(19) C(26) 2.07(3) .
H(19) C(27) 2.49(3) .
H(19) C(41) 3.49(3) 1_544
H(19) H(11) 3.16(3) 1_455
H(19) H(15) 2.32(3) .
H(19) H(16) 2.66(3) .
H(19) H(17) 3.40(3) .
H(19) H(18) 1.55(3) .
H(19) H(20) 1.55(4) .
H(19) H(24) 3.13(4) .
H(19) H(25) 3.41(3) .
H(19) H(37) 3.19(3) 1_544
H(19) H(39) 3.57(3) 1_544
H(19) H(40) 2.70(3) 1_544
H(19) H(49) 3.25(2) 1_544
H(19) H(57) 2.52(3) .
H(20) O(1) 2.86(3) .
H(20) C(5) 2.83(3) .
H(20) C(6) 2.55(2) .
H(20) C(24) 3.56(3) 1_455
H(20) C(26) 2.07(3) .
H(20) C(27) 2.96(3) .
H(20) C(31) 3.56(2) 1_466
H(20) H(5) 3.32(4) .
H(20) H(10) 3.12(3) 1_455
H(20) H(11) 3.33(3) 1_455
H(20) H(15) 2.76(2) .
H(20) H(16) 3.53(3) .
H(20) H(18) 1.55(4) .
H(20) H(19) 1.55(4) .
H(20) H(24) 3.01(3) .
H(20) H(27) 3.08(3) 1_466
H(20) H(28) 3.18(2) 1_466
H(20) H(57) 2.76(3) .
H(21) C(18) 3.58(3) 1_556
H(21) C(21) 3.53(3) 1_556
H(21) C(22) 2.95(3) 1_556
H(21) C(32) 3.57(2) 1_556
H(21) C(40) 3.54(3) 1_644
H(21) H(2) 2.92(12) 1_556
H(21) H(30) 3.02(2) 1_556
H(21) H(32) 3.42(2) 1_556
H(21) H(36) 3.05(3) 1_644
H(21) H(37) 3.54(3) 1_644
H(21) H(38) 3.47(3) 1_644
H(21) H(51) 3.29(3) 1_556
H(22) C(18) 3.35(3) 1_556
H(22) C(21) 3.60(2) 1_556
H(22) C(22) 3.22(2) 1_556
H(22) H(8) 3.40(3) .
H(22) H(15) 2.83(3) .
H(22) H(40) 3.37(4) 1_544
H(22) H(41) 3.55(4) 1_544
H(22) H(51) 3.31(2) 1_556
H(22) H(54) 2.80(3) 1_556
H(23) Br(1) 3.22(2) 1_556
H(23) C(12) 3.18(3) .
H(23) C(17) 3.32(3) 1_556
H(23) C(18) 3.32(3) 1_556
H(23) C(22) 3.35(2) 1_556
H(23) H(2) 3.49(12) 1_556
H(23) H(6) 3.56(3) .
H(23) H(7) 3.58(3) .
H(23) H(8) 2.23(3) .
H(23) H(15) 3.56(3) .
H(24) O(1) 2.61(2) .
H(24) C(10) 3.33(3) .
H(24) C(11) 3.48(3) .
H(24) C(12) 3.59(4) .
H(24) C(27) 3.38(3) .
H(24) C(28) 3.43(3) .
H(24) H(3) 3.13(3) .
H(24) H(5) 3.44(3) .
H(24) H(8) 2.98(4) .
H(24) H(15) 2.47(3) .
H(24) H(19) 3.13(4) .
H(24) H(20) 3.01(3) .
H(24) H(40) 3.20(4) 1_544
H(25) C(36) 3.03(2) 1_544
H(25) C(37) 3.12(3) 1_544
H(25) C(41) 3.17(4) 1_544
H(25) H(15) 3.39(3) .
H(25) H(19) 3.41(3) .
H(25) H(40) 2.43(4) 1_544
H(25) H(41) 3.19(4) 1_544
H(25) H(47) 2.37(2) 1_544
H(25) H(48) 3.27(2) 1_544
H(25) H(49) 2.52(3) 1_544
H(26) Br(2) 3.53(2) 1_554
H(26) C(11) 3.48(3) .
H(26) C(26) 3.55(3) 1_554
H(26) C(27) 3.40(3) 1_554
H(26) H(3) 2.81(3) .
H(26) H(5) 3.46(2) .
H(26) H(16) 3.30(3) 1_554
H(26) H(17) 2.94(3) 1_554
H(26) H(47) 3.45(3) 1_544
H(26) H(49) 3.59(3) 1_544
H(26) H(57) 3.09(2) 1_554
H(27) C(1) 3.13(2) 1_644
H(27) C(2) 3.34(2) 1_644
H(27) C(3) 3.53(2) 1_644
H(27) C(4) 3.52(2) 1_644
H(27) C(5) 3.35(2) 1_644
H(27) C(6) 3.13(2) 1_644
H(27) C(28) 3.58(3) 1_644
H(27) H(5) 3.53(2) 1_644
H(27) H(18) 3.40(3) 1_644
H(27) H(20) 3.08(3) 1_644
H(28) C(24) 3.58(2) 1_544
H(28) C(28) 3.48(2) 1_644
H(28) H(6) 3.54(3) 1_544
H(28) H(7) 3.40(3) 1_544
H(28) H(9) 3.21(2) 1_544
H(28) H(10) 3.07(2) 1_544
H(28) H(18) 2.94(3) 1_644
H(28) H(20) 3.18(2) 1_644
H(29) Br(2) 3.445(16) 1_644
H(29) C(1) 3.24(2) 1_644
H(29) C(2) 3.49(2) 1_644
H(30) C(44) 3.03(2) 1_554
H(30) H(1) 3.0(2) 1_643
H(30) H(2) 2.96(13) .
H(30) H(21) 3.02(2) 1_554
H(30) H(36) 3.58(3) 1_643
H(30) H(38) 2.84(3) 1_643
H(30) H(42) 2.98(2) 1_554
H(30) H(43) 3.27(2) 1_554
H(30) H(44) 2.39(2) 1_554
H(31) Br(2) 3.282(16) 1_643
H(31) C(7) 3.50(3) 1_643
H(31) H(1) 2.6(2) 1_643
H(31) H(2) 3.40(13) .
H(31) H(5) 3.23(2) 1_644
H(31) H(10) 3.49(3) 1_544
H(31) H(38) 3.17(3) 1_643
H(32) C(7) 3.58(3) 1_643
H(32) C(40) 3.00(3) 1_643
H(32) H(1) 2.9(2) 1_643
H(32) H(2) 1.90(13) .
H(32) H(21) 3.42(2) 1_554
H(32) H(36) 3.35(3) 1_643
H(32) H(37) 3.22(3) 1_643
H(32) H(38) 2.12(3) 1_643
H(32) H(46) 3.40(2) 1_644
H(33) C(33) 3.06(2) 1_567
H(33) C(43) 3.50(2) 1_567
H(33) H(4) 3.19(3) 1_556
H(33) H(12) 3.59(2) 1_556
H(33) H(13) 3.13(2) 1_556
H(33) H(51) 2.59(2) 1_567
H(33) H(52) 2.87(2) 1_567
H(33) H(55) 2.96(2) 1_567
H(34) O(4) 3.16(2) 1_566
H(34) C(42) 3.45(3) 1_566
H(34) C(44) 3.42(2) 1_566
H(34) H(43) 3.08(2) 1_566
H(34) H(44) 3.02(2) 1_566
H(34) H(51) 3.12(2) 1_567
H(34) H(53) 2.56(3) 1_566
H(35) C(25) 3.21(2) 1_556
H(35) C(44) 3.52(3) 1_566
H(35) H(12) 2.71(2) 1_556
H(35) H(13) 2.89(2) 1_556
H(35) H(43) 2.81(2) 1_566
H(35) H(44) 3.44(2) 1_566
H(35) H(51) 3.50(2) 1_567
H(35) H(52) 3.57(2) 1_567
H(35) H(53) 3.07(3) 1_566
H(35) H(56) 3.24(2) 1_566
H(36) C(14) 3.37(2) 1_466
H(36) C(15) 3.45(2) 1_466
H(36) C(18) 3.60(2) 1_466
H(36) C(19) 3.49(2) 1_466
H(36) H(1) 3.3(2) .
H(36) H(2) 3.38(14) 1_467
H(36) H(11) 3.31(3) 1_466
H(36) H(21) 3.05(3) 1_466
H(36) H(30) 3.58(3) 1_467
H(36) H(32) 3.35(3) 1_467
H(36) H(42) 3.52(2) 1_466
H(36) H(44) 3.44(2) 1_466
H(37) Br(1) 3.501(17) 1_467
H(37) H(2) 2.67(16) 1_467
H(37) H(11) 3.53(3) 1_466
H(37) H(19) 3.19(3) 1_566
H(37) H(21) 3.54(3) 1_466
H(37) H(32) 3.22(3) 1_467
H(38) C(32) 2.83(3) 1_467
H(38) H(1) 2.3(2) .
H(38) H(2) 2.59(14) 1_467
H(38) H(21) 3.47(3) 1_466
H(38) H(30) 2.84(3) 1_467
H(38) H(31) 3.17(3) 1_467
H(38) H(32) 2.12(3) 1_467
H(38) H(42) 3.53(2) 1_466
H(39) C(42) 3.43(2) 1_567
H(39) C(43) 3.45(2) 1_567
H(39) H(19) 3.57(3) 1_566
H(39) H(45) 3.08(3) 1_556
H(39) H(53) 3.42(2) 1_567
H(39) H(54) 2.96(3) 1_567
H(39) H(55) 2.74(2) 1_567
H(40) C(30) 3.20(4) 1_566
H(40) H(15) 3.12(3) 1_566
H(40) H(16) 3.47(3) 1_566
H(40) H(19) 2.70(3) 1_566
H(40) H(22) 3.37(4) 1_566
H(40) H(24) 3.20(4) 1_566
H(40) H(25) 2.43(4) 1_566
H(40) H(54) 3.30(2) 1_567
H(41) C(33) 3.55(3) 1_567
H(41) C(43) 3.40(2) 1_567
H(41) H(22) 3.55(4) 1_566
H(41) H(25) 3.19(4) 1_566
H(41) H(51) 2.92(3) 1_567
H(41) H(54) 3.09(2) 1_567
H(41) H(55) 2.81(3) 1_567
H(42) C(2) 3.43(2) 1_644
H(42) C(7) 2.97(2) 1_644
H(42) H(1) 2.5(2) 1_644
H(42) H(30) 2.98(2) 1_556
H(42) H(36) 3.52(2) 1_644
H(42) H(38) 3.53(2) 1_644
H(43) C(39) 3.37(2) 1_544
H(43) H(30) 3.27(2) 1_556
H(43) H(34) 3.08(2) 1_544
H(43) H(35) 2.81(2) 1_544
H(44) C(32) 3.31(2) 1_556
H(44) H(1) 3.5(2) 1_644
H(44) H(30) 2.39(2) 1_556
H(44) H(34) 3.02(2) 1_544
H(44) H(35) 3.44(2) 1_544
H(44) H(36) 3.44(2) 1_644
H(44) H(51) 3.32(3) 1_556
H(45) C(42) 3.15(3) 1_566
H(45) C(43) 3.45(2) 1_566
H(45) H(39) 3.08(3) 1_554
H(45) H(53) 2.38(3) 1_566
H(45) H(54) 3.43(3) 1_566
H(45) H(55) 3.05(2) 1_566
H(45) H(56) 3.57(2) 1_566
H(46) C(22) 3.23(2) 1_466
H(46) H(2) 2.67(11) 1_466
H(46) H(32) 3.40(2) 1_466
H(47) O(4) 2.91(2) 1_566
H(47) C(13) 3.60(2) 1_566
H(47) C(30) 3.18(3) 1_566
H(47) H(16) 3.06(3) 1_565
H(47) H(25) 2.37(2) 1_566
H(47) H(26) 3.45(3) 1_566
H(47) H(53) 2.98(2) 1_566
H(48) Br(1) 3.093(13) 1_466
H(48) C(27) 3.55(3) 1_565
H(48) H(16) 2.70(3) 1_565
H(48) H(25) 3.27(2) 1_566
H(48) H(53) 3.58(2) 1_566
H(48) H(57) 3.21(3) 1_565
H(49) C(30) 3.38(3) 1_566
H(49) H(11) 2.76(2) 1_466
H(49) H(19) 3.25(2) 1_566
H(49) H(25) 2.52(3) 1_566
H(49) H(26) 3.59(3) 1_566
H(50) Br(1) 3.261(15) 1_466
H(50) C(16) 3.37(2) 1_466
H(50) C(17) 2.85(2) 1_466
H(50) C(18) 2.91(2) 1_466
H(50) C(22) 3.43(2) 1_466
H(50) H(2) 3.55(12) 1_466
H(50) H(11) 3.18(2) 1_466
H(51) C(39) 3.22(2) 1_543
H(51) H(21) 3.29(3) 1_554
H(51) H(22) 3.31(2) 1_554
H(51) H(33) 2.59(2) 1_543
H(51) H(34) 3.12(2) 1_543
H(51) H(35) 3.50(2) 1_543
H(51) H(41) 2.92(3) 1_543
H(51) H(44) 3.32(3) 1_554
H(52) C(39) 3.58(2) 1_543
H(52) H(7) 3.01(4) 1_544
H(52) H(9) 3.50(3) 1_544
H(52) H(10) 3.41(2) 1_544
H(52) H(13) 2.69(3) 1_544
H(52) H(33) 2.87(2) 1_543
H(52) H(35) 3.57(2) 1_543
H(53) C(35) 3.16(3) 1_544
H(53) C(36) 3.42(2) 1_544
H(53) C(39) 3.18(3) 1_544
H(53) H(16) 3.31(2) 1_554
H(53) H(34) 2.56(3) 1_544
H(53) H(35) 3.07(3) 1_544
H(53) H(39) 3.42(2) 1_543
H(53) H(45) 2.38(3) 1_544
H(53) H(47) 2.98(2) 1_544
H(53) H(48) 3.58(2) 1_544
H(54) C(27) 3.53(2) 1_554
H(54) C(41) 3.29(2) 1_543
H(54) H(15) 3.29(2) 1_554
H(54) H(16) 3.02(2) 1_554
H(54) H(22) 2.80(3) 1_554
H(54) H(39) 2.96(3) 1_543
H(54) H(40) 3.30(2) 1_543
H(54) H(41) 3.09(2) 1_543
H(54) H(45) 3.43(3) 1_544
H(55) O(2) 2.90(2) 1_544
H(55) C(10) 3.48(2) 1_544
H(55) C(11) 3.42(2) 1_544
H(55) C(41) 3.21(2) 1_543
H(55) H(4) 2.65(2) 1_544
H(55) H(7) 3.32(3) 1_544
H(55) H(33) 2.96(2) 1_543
H(55) H(39) 2.74(2) 1_543
H(55) H(41) 2.81(3) 1_543
H(55) H(45) 3.05(2) 1_544
H(56) O(2) 2.85(2) 1_544
H(56) C(10) 3.50(2) 1_544
H(56) C(12) 3.26(3) 1_544
H(56) H(4) 3.54(2) 1_544
H(56) H(6) 2.87(3) 1_544
H(56) H(7) 3.03(3) 1_544
H(56) H(35) 3.24(2) 1_544
H(56) H(45) 3.57(2) 1_544
H(57) Br(1) 3.32(2) 1_456
H(57) C(27) 2.04(2) .
H(57) C(28) 2.05(3) .
H(57) H(15) 2.76(2) .
H(57) H(16) 2.19(2) .
H(57) H(17) 2.48(2) .
H(57) H(18) 2.20(3) .
H(57) H(19) 2.52(3) .
H(57) H(20) 2.76(3) .
H(57) H(26) 3.09(2) 1_556
H(57) H(48) 3.21(3) 1_545
H(58) Br(2) 3.399 1_654
H(58) H(6) 3.106 1_554

loop_
_geom_torsion_atom_site_label_1
_geom_torsion_atom_site_label_2
_geom_torsion_atom_site_label_3
_geom_torsion_atom_site_label_4
_geom_torsion
C(5) O(1) C(10) O(2) 12.8(18)
C(5) O(1) C(10) C(11) -99.4(16)
C(5) O(1) C(10) C(12) 130.6(18)
C(10) O(1) C(5) C(4) -7(2)
C(10) O(1) C(5) C(6) 171.7(17)
C(4) O(2) C(10) O(1) -14.6(18)
C(4) O(2) C(10) C(11) 100.2(19)
C(4) O(2) C(10) C(12) -132(2)
C(10) O(2) C(4) C(3) -174(2)
C(10) O(2) C(4) C(5) 10.5(19)
C(13) O(3) C(15) C(14) 9(2)
C(13) O(3) C(15) C(16) -173.0(18)
C(15) O(3) C(13) O(4) -15.8(17)
C(15) O(3) C(13) C(29) 100.7(16)
C(15) O(3) C(13) C(30) -135.2(15)
C(13) O(4) C(14) C(15) -12(2)
C(13) O(4) C(14) C(19) 173.6(19)
C(14) O(4) C(13) O(3) 16.9(17)
C(14) O(4) C(13) C(29) -102(2)
C(14) O(4) C(13) C(30) 133.1(18)
Br(2) C(1) C(2) C(3) -178.7(14)
Br(2) C(1) C(2) C(7) 0(2)
Br(2) C(1) C(6) C(5) 179.0(12)
Br(2) C(1) C(6) C(26) -4(2)
C(2) C(1) C(6) C(5) 3(2)
C(2) C(1) C(6) C(26) 179.6(12)
C(6) C(1) C(2) C(3) -2(2)
C(6) C(1) C(2) C(7) 176.7(19)
C(1) C(2) C(3) C(4) 2(3)
C(1) C(2) C(3) C(9) -175.1(15)
C(1) C(2) C(7) C(8) 177.7(19)
C(3) C(2) C(7) C(8) -3(2)
C(7) C(2) C(3) C(4) -177(2)
C(7) C(2) C(3) C(9) 6(2)
C(2) C(3) C(4) O(2) -177(2)
C(2) C(3) C(4) C(5) -2(3)
C(2) C(3) C(9) C(8) -6(2)
C(2) C(3) C(9) C(35) -119(2)
C(2) C(3) C(9) C(39) 117.4(19)
C(4) C(3) C(9) C(8) 178(2)
C(4) C(3) C(9) C(35) 64(2)
C(4) C(3) C(9) C(39) -59(3)
C(9) C(3) C(4) O(2) -1(3)
C(9) C(3) C(4) C(5) 174.3(19)
O(2) C(4) C(5) O(1) -2(2)
O(2) C(4) C(5) C(6) 178.8(15)
C(3) C(4) C(5) O(1) -178.5(18)
C(3) C(4) C(5) C(6) 2(2)
O(1) C(5) C(6) C(1) 178.6(17)
O(1) C(5) C(6) C(26) 1(2)
C(4) C(5) C(6) C(1) -3(2)
C(4) C(5) C(6) C(26) -179.7(12)
C(1) C(6) C(26) C(27) -127.2(18)
C(1) C(6) C(26) C(28) 110(2)
C(5) C(6) C(26) C(27) 50(2)
C(5) C(6) C(26) C(28) -73.2(19)
C(2) C(7) C(8) C(9) -1(2)
C(2) C(7) C(8) C(38) 175.0(18)
C(7) C(8) C(9) C(3) 4(2)
C(7) C(8) C(9) C(35) 122.8(18)
C(7) C(8) C(9) C(39) -116(2)
C(7) C(8) C(38) C(37) -128(2)
C(7) C(8) C(38) C(40) -10(2)
C(7) C(8) C(38) C(41) 114(2)
C(9) C(8) C(38) C(37) 47(2)
C(9) C(8) C(38) C(40) 165.2(15)
C(9) C(8) C(38) C(41) -71(2)
C(38) C(8) C(9) C(3) -172.1(16)
C(38) C(8) C(9) C(35) -53(2)
C(38) C(8) C(9) C(39) 68(2)
C(3) C(9) C(35) C(36) 164.4(17)
C(8) C(9) C(35) C(36) 53(2)
C(39) C(9) C(35) C(36) -71.4(19)
O(4) C(14) C(15) O(3) 2(2)
O(4) C(14) C(15) C(16) -176.3(18)
O(4) C(14) C(19) C(18) 177.4(18)
O(4) C(14) C(19) C(20) -9(3)
C(15) C(14) C(19) C(18) 3(2)
C(15) C(14) C(19) C(20) 177.0(19)
C(19) C(14) C(15) O(3) 176.9(18)
C(19) C(14) C(15) C(16) -2(3)
O(3) C(15) C(16) C(17) -175.8(18)
O(3) C(15) C(16) C(23) 2(3)
C(14) C(15) C(16) C(17) 2(3)
C(14) C(15) C(16) C(23) -179.7(15)
C(15) C(16) C(17) Br(1) -179.2(14)
C(15) C(16) C(17) C(18) -6(3)
C(15) C(16) C(23) C(24) 75(2)
C(15) C(16) C(23) C(25) -52(2)
C(17) C(16) C(23) C(24) -107(2)
C(17) C(16) C(23) C(25) 125(2)
C(23) C(16) C(17) Br(1) 3(3)
C(23) C(16) C(17) C(18) 176(2)
Br(1) C(17) C(18) C(19) -177.9(13)
Br(1) C(17) C(18) C(22) -5(3)
C(16) C(17) C(18) C(19) 8(3)
C(16) C(17) C(18) C(22) -179(2)
C(17) C(18) C(19) C(14) -6(2)
C(17) C(18) C(19) C(20) 178.7(16)
C(17) C(18) C(22) C(21) -177(2)
C(19) C(18) C(22) C(21) -3(2)
C(22) C(18) C(19) C(14) 178.6(17)
C(22) C(18) C(19) C(20) 4(2)
C(14) C(19) C(20) C(21) -176(2)
C(14) C(19) C(20) C(42) 70(2)
C(14) C(19) C(20) C(44) -53(2)
C(18) C(19) C(20) C(21) -2.5(18)
C(18) C(19) C(20) C(42) -115.8(18)
C(18) C(19) C(20) C(44) 121.2(16)
C(19) C(20) C(21) C(22) 0.3(13)
C(19) C(20) C(21) C(34) -172.2(15)
C(19) C(20) C(42) C(43) 165.0(16)
C(21) C(20) C(42) C(43) 55(2)
C(42) C(20) C(21) C(22) 115.7(17)
C(42) C(20) C(21) C(34) -57(2)
C(44) C(20) C(21) C(22) -118.7(18)
C(44) C(20) C(21) C(34) 69(2)
C(44) C(20) C(42) C(43) -73.2(18)
C(20) C(21) C(22) C(18) 2(2)
C(20) C(21) C(34) C(31) -69(2)
C(20) C(21) C(34) C(32) 168.7(14)
C(20) C(21) C(34) C(33) 54(2)
C(22) C(21) C(34) C(31) 120(2)
C(22) C(21) C(34) C(32) -2(2)
C(22) C(21) C(34) C(33) -116(2)
C(34) C(21) C(22) C(18) 173.5(17)
C(34) C(33) C(43) C(42) 58.0(18)
C(43) C(33) C(34) C(21) -51(2)
C(43) C(33) C(34) C(31) 74.5(18)
C(43) C(33) C(34) C(32) -169.0(14)
C(9) C(35) C(36) C(37) -56.0(18)
C(35) C(36) C(37) C(38) 50.2(17)
C(36) C(37) C(38) C(8) -42.9(19)
C(36) C(37) C(38) C(40) -164.4(13)
C(36) C(37) C(38) C(41) 76.5(18)
C(20) C(42) C(43) C(33) -59.5(19)
